data_7010200
loop_
_publ_author_name
'Clarke, Lionel P.'
'Davies, John E.'
'Raithby, Paul R.'
'Shields, Gregory P.'

_publ_section_title
;
 Novel coordination modes of partially hydrogenated diyne ligands on
 metal carbonyl clusters&#x200A;&#x2020;
;
_journal_issue 24
_journal_name_full 'Journal of the Chemical Society, Dalton Transactions'
_journal_page_first 4527
_journal_paper_doi 10.1039/b006810l
_journal_year 2000
_chemical_formula_sum 'C18 H8 O12 Ru4'
_chemical_formula_weight 820.52
_chemical_name_systematic
;
 ?
;
_space_group_IT_number 15
_symmetry_cell_setting monoclinic
_symmetry_space_group_name_Hall '-C 2yc'
_symmetry_space_group_name_H-M 'C 1 2/c 1'
_atom_sites_solution_hydrogens geom
_atom_sites_solution_primary direct
_atom_sites_solution_secondary difmap
_audit_creation_method SHELXL
_cell_angle_alpha 90.00
_cell_angle_beta 111.640(10)
_cell_angle_gamma 90.00
_cell_formula_units_Z 4
_cell_length_a 13.257(3)
_cell_length_b 9.861(2)
_cell_length_c 19.176(3)
_cell_measurement_reflns_used 25
_cell_measurement_temperature 293(2)
_cell_volume 2330.1(8)
_computing_cell_refinement 'Rigaku AFC7R diffractometer control software'
_computing_data_collection 'Rigaku AFC7R diffractometer control software'
_computing_data_reduction 'Rigaku AFC7R diffractometer control software'
_computing_molecular_graphics 'SHELXTL PLUS (Sheldrick, 1991)'
_computing_publication_material 'SHELXL-93 (Sheldrick, 1993)'
_computing_structure_refinement 'SHELXL-93 (Sheldrick, 1993)'
_computing_structure_solution 'SHELXS-86 (Sheldrick, 1990)'
_diffrn_ambient_temperature 293(2)
_diffrn_measurement_device 'Rigaku AFC7R four-circle diffractometer'
_diffrn_measurement_method 'Omega/2-theta scans'
_diffrn_radiation_monochromator graphite
_diffrn_radiation_source 'normal-focus rotating anode'
_diffrn_radiation_type MoK\a
_diffrn_radiation_wavelength 0.71073
_diffrn_reflns_av_R_equivalents 0.0307
_diffrn_reflns_av_sigmaI/netI 0.0358
_diffrn_reflns_limit_h_max 17
_diffrn_reflns_limit_h_min 0
_diffrn_reflns_limit_k_max 12
_diffrn_reflns_limit_k_min 0
_diffrn_reflns_limit_l_max 23
_diffrn_reflns_limit_l_min -24
_diffrn_reflns_number 2788
_diffrn_reflns_theta_max 27.49
_diffrn_reflns_theta_min 2.63
_diffrn_standards_decay_% 0.7
_diffrn_standards_interval_count 200
_diffrn_standards_number 3
_exptl_absorpt_coefficient_mu 2.603
_exptl_absorpt_correction_T_max 1.000
_exptl_absorpt_correction_T_min 0.960
_exptl_absorpt_correction_type psi-scan
_exptl_crystal_colour Maroon
_exptl_crystal_density_diffrn 2.339
_exptl_crystal_description Block
_exptl_crystal_F_000 1552
_exptl_crystal_size_max 0.25
_exptl_crystal_size_mid 0.25
_exptl_crystal_size_min 0.20
_refine_diff_density_max 0.833
_refine_diff_density_min -0.933
_refine_diff_density_rms 0.120
_refine_ls_extinction_method none
_refine_ls_goodness_of_fit_all 1.035
_refine_ls_goodness_of_fit_obs 1.046
_refine_ls_hydrogen_treatment 'riding atoms/rigid methyl groups'
_refine_ls_matrix_type full
_refine_ls_number_parameters 155
_refine_ls_number_reflns 2662
_refine_ls_number_restraints 0
_refine_ls_restrained_S_all 1.691
_refine_ls_restrained_S_obs 1.046
_refine_ls_R_factor_all 0.0509
_refine_ls_R_factor_obs 0.0356
_refine_ls_shift/esd_max 0.001
_refine_ls_shift/esd_mean 0.000
_refine_ls_structure_factor_coef Fsqd
_refine_ls_weighting_details 'w=1/[\s^2^(Fo^2^)+(0.0558P)^2^+3.3881P] where P=(Fo^2^+2Fc^2^)/3'
_refine_ls_weighting_scheme calc
_refine_ls_wR_factor_all 0.1709
_refine_ls_wR_factor_obs 0.0946
_reflns_number_observed 2141
_reflns_number_total 2675
_reflns_observed_criterion >2sigma(I)
_cod_data_source_file b006810l.txt
_cod_data_source_block pr9608
_cod_depositor_comments
;
The following automatic conversions were performed:

'_refine_ls_weighting_scheme' value 'calc
w=1/[\s^2^(Fo^2^)+(0.0558P)^2^+3.3881P] where P=(Fo^2^+2Fc^2^)/3' was
changed to 'calc'. New tag '_refine_ls_weighting_details' was
created. The value of the new tag was set to
'w=1/[\s^2^(Fo^2^)+(0.0558P)^2^+3.3881P] where P=(Fo^2^+2Fc^2^)/3'.

Automatic conversion script
Id: cif_fix_values 3143 2015-03-26 13:38:13Z robertas 
;
_cod_original_sg_symbol_H-M C2/c
_cod_database_code 7010200

loop_
_symmetry_equiv_pos_as_xyz
'x, y, z'
'-x, y, -z+1/2'
'x+1/2, y+1/2, z'
'-x+1/2, y+1/2, -z+1/2'
'-x, -y, -z'
'x, -y, z-1/2'
'-x+1/2, -y+1/2, -z'
'x+1/2, -y+1/2, z-1/2'

loop_
_atom_site_aniso_label
_atom_site_aniso_U_11
_atom_site_aniso_U_22
_atom_site_aniso_U_33
_atom_site_aniso_U_23
_atom_site_aniso_U_13
_atom_site_aniso_U_12
Ru1 0.0491(3) 0.0435(2) 0.0391(2) 0.0015(2) 0.0160(2) -0.0041(2)
Ru2 0.0419(2) 0.0347(2) 0.0459(2) -0.0010(2) 0.0221(2) 0.0026(2)
C1 0.072(4) 0.062(4) 0.051(3) -0.004(3) 0.015(3) -0.013(3)
O1 0.065(3) 0.127(5) 0.080(4) -0.014(4) -0.001(3) -0.033(3)
C2 0.062(4) 0.053(3) 0.052(3) 0.010(3) 0.015(3) 0.002(3)
O2 0.102(4) 0.072(3) 0.096(4) 0.042(3) 0.024(3) 0.005(3)
C3 0.084(5) 0.054(3) 0.058(4) -0.004(3) 0.041(4) -0.008(3)
O3 0.127(5) 0.076(3) 0.088(4) -0.017(3) 0.069(4) -0.017(3)
C4 0.047(3) 0.051(3) 0.057(3) 0.001(3) 0.018(3) 0.006(3)
O4 0.048(2) 0.092(4) 0.084(3) -0.001(3) 0.018(2) 0.017(3)
C5 0.061(4) 0.062(4) 0.057(3) 0.002(3) 0.032(3) 0.007(3)
O5 0.098(4) 0.111(4) 0.093(4) 0.029(4) 0.069(4) 0.013(4)
C6 0.054(3) 0.047(3) 0.073(4) -0.006(3) 0.029(3) 0.000(3)
O6 0.103(4) 0.039(2) 0.140(5) -0.019(3) 0.046(4) 0.001(3)
C7 0.069(4) 0.047(3) 0.068(4) -0.014(3) 0.031(3) -0.011(3)
C8 0.047(3) 0.040(3) 0.050(3) 0.000(2) 0.021(2) -0.003(2)
C9 0.050(3) 0.028(2) 0.044(3) 0.001(2) 0.026(2) -0.004(2)

loop_
_atom_site_label
_atom_site_type_symbol
_atom_site_fract_x
_atom_site_fract_y
_atom_site_fract_z
_atom_site_U_iso_or_equiv
_atom_site_thermal_displace_type
_atom_site_occupancy
_atom_site_calc_flag
_atom_site_refinement_flags
_atom_site_disorder_group
Ru1 Ru -0.12241(4) 0.49971(4) 0.12525(2) 0.04395(14) Uani 1 d . .
Ru2 Ru -0.09005(3) 0.57260(4) 0.27195(2) 0.03914(13) Uani 1 d . .
C1 C -0.2709(6) 0.4554(7) 0.0657(4) 0.064(2) Uani 1 d . .
O1 O -0.3585(5) 0.4318(7) 0.0307(3) 0.098(2) Uani 1 d . .
C2 C -0.1238(5) 0.6763(6) 0.0829(3) 0.0575(15) Uani 1 d . .
O2 O -0.1308(5) 0.7784(6) 0.0547(3) 0.093(2) Uani 1 d . .
C3 C -0.0720(6) 0.4122(7) 0.0579(4) 0.061(2) Uani 1 d . .
O3 O -0.0410(5) 0.3567(6) 0.0180(3) 0.089(2) Uani 1 d . .
C4 C -0.2303(5) 0.6126(6) 0.2007(3) 0.0519(13) Uani 1 d . .
O4 O -0.3181(4) 0.6475(6) 0.1720(3) 0.0766(14) Uani 1 d . .
C5 C -0.1502(5) 0.5034(6) 0.3404(4) 0.0569(15) Uani 1 d . .
O5 O -0.1906(5) 0.4593(7) 0.3780(3) 0.091(2) Uani 1 d . .
C6 C -0.0752(5) 0.7639(6) 0.3003(4) 0.0565(14) Uani 1 d . .
O6 O -0.0704(5) 0.8762(5) 0.3117(4) 0.094(2) Uani 1 d . .
C7 C -0.0909(5) 0.1674(6) 0.1587(4) 0.060(2) Uani 1 d . .
H7A H -0.1391(22) 0.1476(26) 0.1084(10) 0.089 Uiso 1 calc R .
H7B H -0.0913(36) 0.0933(11) 0.1910(15) 0.089 Uiso 1 calc R .
H7C H -0.0187(15) 0.1803(17) 0.1595(25) 0.089 Uiso 1 calc R .
C8 C -0.1277(4) 0.2942(5) 0.1854(3) 0.0452(11) Uani 1 d . .
H8 H -0.2017(4) 0.3129(5) 0.1674(3) 0.054 Uiso 1 calc R .
C9 C -0.0579(4) 0.3859(5) 0.2356(3) 0.0381(10) Uani 1 d . .

loop_
_atom_type_symbol
_atom_type_description
_atom_type_scat_dispersion_real
_atom_type_scat_dispersion_imag
_atom_type_scat_source
C C 0.0033 0.0016 'International Tables Vol C Tables 4.2.6.8 and 6.1.1.4'
H H 0.0000 0.0000 'International Tables Vol C Tables 4.2.6.8 and 6.1.1.4'
O O 0.0106 0.0060 'International Tables Vol C Tables 4.2.6.8 and 6.1.1.4'
Ru Ru -1.2594 0.8363 'International Tables Vol C Tables 4.2.6.8 and 6.1.1.4'

loop_
_geom_angle_atom_site_label_1
_geom_angle_atom_site_label_2
_geom_angle_atom_site_label_3
_geom_angle
_geom_angle_site_symmetry_1
_geom_angle_site_symmetry_3
_geom_angle_publ_flag
C3 Ru1 C2 94.4(3) . . ?
C3 Ru1 C1 91.9(3) . . ?
C2 Ru1 C1 96.1(3) . . ?
C3 Ru1 C9 107.9(2) . . ?
C2 Ru1 C9 141.8(2) . . ?
C1 Ru1 C9 113.1(2) . . ?
C3 Ru1 C8 91.4(2) . . ?
C2 Ru1 C8 174.2(2) . . ?
C1 Ru1 C8 83.5(2) . . ?
C9 Ru1 C8 35.1(2) . . ?
C3 Ru1 Ru2 149.0(2) . . ?
C2 Ru1 Ru2 99.6(2) . . ?
C1 Ru1 Ru2 113.7(2) . . ?
C9 Ru1 Ru2 47.05(12) . . ?
C8 Ru1 Ru2 75.34(13) . . ?
C3 Ru1 Ru2 94.6(2) . 2 ?
C2 Ru1 Ru2 85.2(2) . 2 ?
C1 Ru1 Ru2 173.3(2) . 2 ?
C9 Ru1 Ru2 62.99(12) . 2 ?
C8 Ru1 Ru2 94.50(14) . 2 ?
Ru2 Ru1 Ru2 59.60(2) . 2 ?
C5 Ru2 C4 91.3(3) . . ?
C5 Ru2 C6 100.3(3) . . ?
C4 Ru2 C6 88.3(3) . . ?
C5 Ru2 C9 96.0(2) . . ?
C4 Ru2 C9 102.2(2) . . ?
C6 Ru2 C9 160.4(2) . . ?
C5 Ru2 Ru1 131.3(2) . . ?
C4 Ru2 Ru1 65.2(2) . . ?
C6 Ru2 Ru1 119.6(2) . . ?
C9 Ru2 Ru1 53.33(14) . . ?
C5 Ru2 Ru2 145.9(2) . 2 ?
C4 Ru2 Ru2 120.0(2) . 2 ?
C6 Ru2 Ru2 94.3(2) . 2 ?
C9 Ru2 Ru2 66.14(13) . 2 ?
Ru1 Ru2 Ru2 61.82(2) . 2 ?
C5 Ru2 Ru1 89.5(2) . 2 ?
C4 Ru2 Ru1 176.9(2) . 2 ?
C6 Ru2 Ru1 94.5(2) . 2 ?
C9 Ru2 Ru1 74.72(15) . 2 ?
Ru1 Ru2 Ru1 112.11(2) . 2 ?
Ru2 Ru2 Ru1 58.58(2) 2 2 ?
O1 C1 Ru1 178.7(7) . . ?
O2 C2 Ru1 175.7(6) . . ?
O3 C3 Ru1 178.6(6) . . ?
O4 C4 Ru2 164.4(6) . . ?
O5 C5 Ru2 176.2(7) . . ?
O6 C6 Ru2 175.3(7) . . ?
C9 C8 C7 124.0(5) . . ?
C9 C8 Ru1 69.3(3) . . ?
C7 C8 Ru1 118.6(4) . . ?
C8 C9 C9 127.8(4) . 2 ?
C8 C9 Ru2 130.0(4) . . ?
C9 C9 Ru2 101.3(2) 2 . ?
C8 C9 Ru1 75.5(3) . . ?
C9 C9 Ru1 110.0(4) 2 . ?
Ru2 C9 Ru1 79.6(2) . . ?

loop_
_geom_bond_atom_site_label_1
_geom_bond_atom_site_label_2
_geom_bond_distance
_geom_bond_site_symmetry_2
_geom_bond_publ_flag
Ru1 C3 1.869(6) . ?
Ru1 C2 1.918(6) . ?
Ru1 C1 1.927(7) . ?
Ru1 C9 2.266(5) . ?
Ru1 C8 2.346(5) . ?
Ru1 Ru2 2.7793(7) . ?
Ru1 Ru2 2.8706(8) 2 ?
Ru2 C5 1.896(6) . ?
Ru2 C4 1.899(6) . ?
Ru2 C6 1.953(6) . ?
Ru2 C9 2.068(5) . ?
Ru2 Ru2 2.8092(9) 2 ?
Ru2 Ru1 2.8706(8) 2 ?
C1 O1 1.130(8) . ?
C2 O2 1.131(7) . ?
C3 O3 1.135(7) . ?
C4 O4 1.141(7) . ?
C5 O5 1.131(7) . ?
C6 O6 1.126(7) . ?
C7 C8 1.500(8) . ?
C8 C9 1.394(7) . ?
C9 C9 1.427(10) 2 ?
